data_4084086
loop_
_publ_author_name
'Chen, Huei-Ling'
'Ko, Bao-Tsan'
'Huang, Bor-Hunn'
'Lin, Chu-Chieh'

_publ_section_title
;
 Reactions of
 2,2&#x2018;-Methylenebis(4-chloro-6-isopropyl-3-methylphenol) with
 Trimethylaluminum:&#x00A0; Highly Efficient Catalysts for the
 Ring-Opening Polymerization of Lactones
;
_journal_issue 24
_journal_name_full Organometallics
_journal_page_first 5076
_journal_paper_doi 10.1021/om010425+
_journal_volume 20
_journal_year 2001
_chemical_formula_sum 'C29 H44 Al2 Cl2 O4'
_chemical_formula_weight 581.50
_chemical_name_systematic
; 
 ? 
;
_space_group_IT_number 2
_symmetry_cell_setting triclinic
_symmetry_space_group_name_Hall '-P 1'
_symmetry_space_group_name_H-M 'P -1'
_atom_sites_solution_hydrogens geom
_atom_sites_solution_primary direct
_atom_sites_solution_secondary difmap
_audit_creation_method SHELXL-97
_cell_angle_alpha 85.655(2)
_cell_angle_beta 78.988(2)
_cell_angle_gamma 74.633(2)
_cell_formula_units_Z 4
_cell_length_a 12.9152(9)
_cell_length_b 13.7773(11)
_cell_length_c 19.8008(15)
_cell_measurement_temperature 293(2)
_cell_volume 3333.6(4)
_computing_cell_refinement 'Bruker SMART'
_computing_data_collection 'Bruker SMART'
_computing_data_reduction 'Bruker SHELXTL'
_computing_molecular_graphics 'Bruker SHELXTL'
_computing_publication_material 'Bruker SHELXTL'
_computing_structure_refinement 'SHELXL-97 (Sheldrick, 1997)'
_computing_structure_solution 'SHELXS-97 (Sheldrick, 1990)'
_diffrn_ambient_temperature 293(2)
_diffrn_measured_fraction_theta_full 0.982
_diffrn_measured_fraction_theta_max 0.982
_diffrn_measurement_device_type 'CCD area detector'
_diffrn_measurement_method 'phi and omega scans'
_diffrn_radiation_monochromator graphite
_diffrn_radiation_source 'fine-focus sealed tube'
_diffrn_radiation_type MoK\a
_diffrn_radiation_wavelength 0.71073
_diffrn_reflns_av_R_equivalents 0.0242
_diffrn_reflns_av_sigmaI/netI 0.0489
_diffrn_reflns_limit_h_max 15
_diffrn_reflns_limit_h_min -13
_diffrn_reflns_limit_k_max 12
_diffrn_reflns_limit_k_min -17
_diffrn_reflns_limit_l_max 24
_diffrn_reflns_limit_l_min -22
_diffrn_reflns_number 18857
_diffrn_reflns_theta_full 26.04
_diffrn_reflns_theta_max 26.04
_diffrn_reflns_theta_min 1.88
_exptl_absorpt_coefficient_mu 0.277
_exptl_absorpt_correction_type none
_exptl_crystal_density_diffrn 1.159
_exptl_crystal_density_method 'not measured'
_exptl_crystal_F_000 1240
_refine_diff_density_max 0.431
_refine_diff_density_min -0.349
_refine_diff_density_rms 0.046
_refine_ls_extinction_method none
_refine_ls_goodness_of_fit_ref 1.082
_refine_ls_hydrogen_treatment mixed
_refine_ls_matrix_type full
_refine_ls_number_parameters 667
_refine_ls_number_reflns 12889
_refine_ls_number_restraints 0
_refine_ls_restrained_S_all 1.082
_refine_ls_R_factor_all 0.1168
_refine_ls_R_factor_gt 0.0636
_refine_ls_shift/su_max 4.459
_refine_ls_shift/su_mean 0.099
_refine_ls_structure_factor_coef Fsqd
_refine_ls_weighting_details 'calc w=1/[\s^2^(Fo^2^)+(0.1000P)^2^+0.0000P] where P=(Fo^2^+2Fc^2^)/3'
_refine_ls_weighting_scheme calc
_refine_ls_wR_factor_gt 0.1762
_refine_ls_wR_factor_ref 0.2055
_reflns_number_gt 6852
_reflns_number_total 12889
_reflns_threshold_expression >2sigma(I)
_cod_data_source_file om010425%2B.cif
_cod_data_source_block chen11m
_cod_depositor_comments
;
The following automatic conversions were performed:

'_symmetry_cell_setting' value 'Triclinic' changed to 'triclinic'
according to
/usr/data/users/saulius/automatic-downloads/retrospective/ACS/lib/dictionaries/cif_core.dic
dictionary named 'cif_core.dic' version 2.4.2 from 2011-04-26.

Automatic conversion script
Id: cif_fix_values 2281 2013-09-26 08:29:07Z andrius 
;
_cod_original_sg_symbol_H-M P-1
_cod_database_code 4084086

loop_
_symmetry_equiv_pos_as_xyz
'x, y, z'
'-x, -y, -z'

loop_
_atom_site_label
_atom_site_type_symbol
_atom_site_fract_x
_atom_site_fract_y
_atom_site_fract_z
_atom_site_U_iso_or_equiv
_atom_site_adp_type
_atom_site_occupancy
_atom_site_symmetry_multiplicity
_atom_site_calc_flag
_atom_site_refinement_flags
Al1 Al 0.73617(7) 0.54325(7) 0.33191(5) 0.0549(3) Uani 1 1 d .
Al2 Al 0.55920(11) 0.49778(12) 0.29514(7) 0.0954(4) Uani 1 1 d .
Al3 Al 1.18444(7) -0.07318(7) 0.16349(5) 0.0560(3) Uani 1 1 d .
Al4 Al 0.96195(10) -0.03962(12) 0.20431(10) 0.1108(5) Uani 1 1 d .
Cl1 Cl 1.06065(10) 0.77601(12) 0.47565(8) 0.1199(5) Uani 1 1 d .
Cl2 Cl 1.31387(10) 0.33029(13) 0.20087(7) 0.1371(6) Uani 1 1 d .
Cl3 Cl 1.71389(8) -0.30892(10) 0.00307(7) 0.1083(4) Uani 1 1 d .
Cl4 Cl 1.56902(10) 0.13398(11) 0.29439(6) 0.1078(4) Uani 1 1 d .
O1 O 0.73958(16) 0.58477(18) 0.41025(10) 0.0637(6) Uani 1 1 d .
O2 O 0.85453(17) 0.53934(18) 0.27666(10) 0.0641(6) Uani 1 1 d .
O3 O 0.62445(17) 0.60332(17) 0.29043(11) 0.0640(6) Uani 1 1 d .
O4 O 0.6749(2) 0.44064(18) 0.34006(13) 0.0797(7) Uani 1 1 d .
O5 O 1.25129(17) -0.10476(17) 0.08209(11) 0.0630(6) Uani 1 1 d .
O6 O 1.27182(18) -0.07304(18) 0.21679(11) 0.0673(6) Uani 1 1 d .
O7 O 1.08766(17) -0.14161(17) 0.20120(12) 0.0667(6) Uani 1 1 d .
O8 O 1.06632(19) 0.02814(18) 0.16574(15) 0.0830(8) Uani 1 1 d .
C1 C 0.8175(3) 0.6281(3) 0.42304(15) 0.0580(8) Uani 1 1 d .
C2 C 0.7829(3) 0.7261(3) 0.44694(16) 0.0642(9) Uani 1 1 d .
C3 C 0.8608(3) 0.7687(3) 0.46192(18) 0.0748(10) Uani 1 1 d .
H3A H 0.8402 0.8340 0.4779 0.090 Uiso 1 1 calc R
C4 C 0.9692(3) 0.7154(3) 0.45352(18) 0.0753(10) Uani 1 1 d .
C5 C 1.0058(3) 0.6185(3) 0.42989(16) 0.0644(9) Uani 1 1 d .
C6 C 0.9281(3) 0.5730(3) 0.41324(15) 0.0568(8) Uani 1 1 d .
C7 C 0.9621(3) 0.4654(3) 0.38928(16) 0.0626(9) Uani 1 1 d .
H7A H 0.8975 0.4401 0.3956 0.075 Uiso 1 1 calc R
H7B H 1.0101 0.4249 0.4187 0.075 Uiso 1 1 calc R
C8 C 1.0202(3) 0.4499(2) 0.31415(16) 0.0583(8) Uani 1 1 d .
C9 C 1.1290(3) 0.3933(3) 0.29609(19) 0.0711(10) Uani 1 1 d .
C10 C 1.1765(3) 0.3952(3) 0.2275(2) 0.0768(10) Uani 1 1 d .
C11 C 1.1218(3) 0.4446(3) 0.17724(19) 0.0715(10) Uani 1 1 d .
H11A H 1.1587 0.4455 0.1321 0.086 Uiso 1 1 calc R
C12 C 1.0125(3) 0.4931(2) 0.19250(16) 0.0585(8) Uani 1 1 d .
C13 C 0.9626(3) 0.4932(2) 0.26191(16) 0.0561(8) Uani 1 1 d .
C14 C 0.6634(3) 0.7828(3) 0.45730(19) 0.0774(11) Uani 1 1 d .
H14A H 0.6301 0.7559 0.4249 0.093 Uiso 1 1 calc R
C15 C 0.6062(4) 0.7625(5) 0.5286(2) 0.149(3) Uani 1 1 d .
H15A H 0.6192 0.6911 0.5371 0.224 Uiso 1 1 calc R
H15B H 0.5292 0.7920 0.5323 0.224 Uiso 1 1 calc R
H15C H 0.6337 0.7914 0.5618 0.224 Uiso 1 1 calc R
C16 C 0.6439(4) 0.8958(4) 0.4419(3) 0.132(2) Uani 1 1 d .
H16A H 0.5669 0.9266 0.4489 0.198 Uiso 1 1 calc R
H16B H 0.6758 0.9071 0.3951 0.198 Uiso 1 1 calc R
H16C H 0.6768 0.9247 0.4722 0.198 Uiso 1 1 calc R
C17 C 1.1242(3) 0.5628(3) 0.42188(19) 0.0840(12) Uani 1 1 d .
H17A H 1.1647 0.6050 0.4354 0.126 Uiso 1 1 calc R
H17B H 1.1517 0.5450 0.3747 0.126 Uiso 1 1 calc R
H17C H 1.1319 0.5028 0.4505 0.126 Uiso 1 1 calc R
C18 C 1.1938(3) 0.3289(3) 0.3473(2) 0.1007(14) Uani 1 1 d .
H18A H 1.2661 0.2978 0.3241 0.151 Uiso 1 1 calc R
H18B H 1.1583 0.2778 0.3672 0.151 Uiso 1 1 calc R
H18C H 1.1979 0.3705 0.3830 0.151 Uiso 1 1 calc R
C19 C 0.9454(3) 0.5435(3) 0.13867(16) 0.0694(9) Uani 1 1 d .
H19A H 0.8904 0.6013 0.1605 0.083 Uiso 1 1 calc R
C20 C 1.0105(4) 0.5847(4) 0.0758(2) 0.1032(15) Uani 1 1 d .
H20A H 1.0479 0.6290 0.0903 0.155 Uiso 1 1 calc R
H20B H 0.9618 0.6213 0.0462 0.155 Uiso 1 1 calc R
H20C H 1.0628 0.5299 0.0513 0.155 Uiso 1 1 calc R
C21 C 0.8837(4) 0.4735(4) 0.1180(2) 0.1024(14) Uani 1 1 d .
H21A H 0.8424 0.4498 0.1584 0.154 Uiso 1 1 calc R
H21B H 0.9348 0.4171 0.0944 0.154 Uiso 1 1 calc R
H21C H 0.8352 0.5094 0.0881 0.154 Uiso 1 1 calc R
C22 C 0.5993(5) 0.6972(5) 0.2546(4) 0.190(4) Uani 1 1 d .
H22A H 0.6484 0.6690 0.2126 0.227 Uiso 1 1 calc R
C23 C 0.5065(4) 0.7134(5) 0.2224(3) 0.141(2) Uani 1 1 d .
H23A H 0.4948 0.7781 0.1992 0.212 Uiso 1 1 calc R
H23B H 0.4435 0.7112 0.2566 0.212 Uiso 1 1 calc R
H23C H 0.5186 0.6618 0.1897 0.212 Uiso 1 1 calc R
C24 C 0.6602(5) 0.7644(4) 0.2591(3) 0.1207(17) Uani 1 1 d .
H24A H 0.7189 0.7326 0.2830 0.181 Uiso 1 1 calc R
H24B H 0.6145 0.8223 0.2837 0.181 Uiso 1 1 calc R
H24C H 0.6894 0.7851 0.2137 0.181 Uiso 1 1 calc R
C25 C 0.6949(8) 0.3430(5) 0.3774(5) 0.186(3) Uani 1 1 d .
H25A H 0.6374 0.3166 0.3655 0.223 Uiso 1 1 calc R
C26 C 0.6588(8) 0.3539(9) 0.4473(6) 0.278(7) Uani 1 1 d .
H26A H 0.6688 0.2886 0.4697 0.417 Uiso 1 1 calc R
H26B H 0.5827 0.3886 0.4558 0.417 Uiso 1 1 calc R
H26C H 0.6996 0.3918 0.4651 0.417 Uiso 1 1 calc R
C27 C 0.7883(11) 0.2778(6) 0.3394(7) 0.322(8) Uani 1 1 d .
H27A H 0.8012 0.2123 0.3615 0.483 Uiso 1 1 calc R
H27B H 0.8505 0.3043 0.3374 0.483 Uiso 1 1 calc R
H27C H 0.7764 0.2726 0.2936 0.483 Uiso 1 1 calc R
C28 C 0.4218(4) 0.5246(6) 0.3578(3) 0.161(3) Uani 1 1 d .
H28A H 0.3689 0.5047 0.3376 0.242 Uiso 1 1 calc R
H28B H 0.3973 0.5953 0.3667 0.242 Uiso 1 1 calc R
H28C H 0.4308 0.4873 0.4001 0.242 Uiso 1 1 calc R
C29 C 0.5793(6) 0.4331(5) 0.2074(3) 0.166(3) Uani 1 1 d .
H29A H 0.5114 0.4219 0.2014 0.249 Uiso 1 1 calc R
H29B H 0.6331 0.3698 0.2072 0.249 Uiso 1 1 calc R
H29C H 0.6034 0.4758 0.1705 0.249 Uiso 1 1 calc R
C31 C 1.3597(3) -0.1504(3) 0.06517(16) 0.0557(8) Uani 1 1 d .
C32 C 1.3903(3) -0.2453(3) 0.03609(17) 0.0628(9) Uani 1 1 d .
C33 C 1.4990(3) -0.2910(3) 0.01760(18) 0.0716(10) Uani 1 1 d .
H33A H 1.5211 -0.3539 -0.0023 0.086 Uiso 1 1 calc R
C34 C 1.5761(3) -0.2435(3) 0.02852(18) 0.0685(9) Uani 1 1 d .
C35 C 1.5503(2) -0.1508(3) 0.05761(15) 0.0568(8) Uani 1 1 d .
C36 C 1.4378(2) -0.1023(2) 0.07652(14) 0.0519(7) Uani 1 1 d .
C37 C 1.4031(2) 0.0036(2) 0.10511(16) 0.0563(8) Uani 1 1 d .
H37A H 1.3280 0.0330 0.0998 0.068 Uiso 1 1 calc R
H37B H 1.4471 0.0435 0.0765 0.068 Uiso 1 1 calc R
C38 C 1.4108(2) 0.0150(2) 0.17990(15) 0.0507(7) Uani 1 1 d .
C39 C 1.4793(2) 0.0691(2) 0.19832(17) 0.0571(8) Uani 1 1 d .
C40 C 1.4823(3) 0.0710(3) 0.26759(19) 0.0666(9) Uani 1 1 d .
C41 C 1.4218(3) 0.0254(3) 0.31803(18) 0.0706(10) Uani 1 1 d .
H41A H 1.4301 0.0266 0.3636 0.085 Uiso 1 1 calc R
C42 C 1.3489(3) -0.0221(3) 0.30211(17) 0.0631(9) Uani 1 1 d .
C43 C 1.3445(2) -0.0267(2) 0.23227(17) 0.0565(8) Uani 1 1 d .
C44 C 1.3023(3) -0.2950(3) 0.0246(2) 0.0779(11) Uani 1 1 d .
H44A H 1.2409 -0.2759 0.0628 0.094 Uiso 1 1 calc R
C45 C 1.2601(4) -0.2540(4) -0.0414(3) 0.1218(18) Uani 1 1 d .
H45A H 1.2044 -0.2853 -0.0474 0.183 Uiso 1 1 calc R
H45B H 1.3191 -0.2684 -0.0799 0.183 Uiso 1 1 calc R
H45C H 1.2302 -0.1825 -0.0385 0.183 Uiso 1 1 calc R
C46 C 1.3382(4) -0.4086(4) 0.0251(3) 0.135(2) Uani 1 1 d .
H46A H 1.2792 -0.4347 0.0181 0.203 Uiso 1 1 calc R
H46B H 1.3587 -0.4331 0.0686 0.203 Uiso 1 1 calc R
H46C H 1.3995 -0.4301 -0.0112 0.203 Uiso 1 1 calc R
C47 C 1.6370(3) -0.1015(3) 0.06890(18) 0.0702(10) Uani 1 1 d .
H47A H 1.7079 -0.1449 0.0533 0.105 Uiso 1 1 calc R
H47B H 1.6287 -0.0898 0.1170 0.105 Uiso 1 1 calc R
H47C H 1.6293 -0.0385 0.0436 0.105 Uiso 1 1 calc R
C48 C 1.5422(3) 0.1279(3) 0.1463(2) 0.0735(10) Uani 1 1 d .
H48A H 1.5844 0.1583 0.1691 0.110 Uiso 1 1 calc R
H48B H 1.4921 0.1794 0.1247 0.110 Uiso 1 1 calc R
H48C H 1.5900 0.0833 0.1121 0.110 Uiso 1 1 calc R
C49 C 1.2731(3) -0.0658(3) 0.35697(18) 0.0811(11) Uani 1 1 d .
H49A H 1.2520 -0.1177 0.3355 0.097 Uiso 1 1 calc R
C50 C 1.3257(5) -0.1151(5) 0.4173(3) 0.141(2) Uani 1 1 d .
H50A H 1.3902 -0.1666 0.4009 0.212 Uiso 1 1 calc R
H50B H 1.2753 -0.1446 0.4487 0.212 Uiso 1 1 calc R
H50C H 1.3448 -0.0654 0.4405 0.212 Uiso 1 1 calc R
C51 C 1.1703(4) 0.0146(5) 0.3814(3) 0.148(2) Uani 1 1 d .
H51A H 1.1372 0.0441 0.3427 0.222 Uiso 1 1 calc R
H51B H 1.1880 0.0657 0.4041 0.222 Uiso 1 1 calc R
H51C H 1.1203 -0.0150 0.4131 0.222 Uiso 1 1 calc R
C52 C 1.0981(5) -0.2416(4) 0.2273(4) 0.166(3) Uani 1 1 d .
H52A H 1.0926 -0.2670 0.1836 0.199 Uiso 1 1 calc R
C53 C 0.9991(5) -0.2623(4) 0.2624(3) 0.136(2) Uani 1 1 d .
H53A H 0.9383 -0.2115 0.2501 0.205 Uiso 1 1 calc R
H53B H 0.9965 -0.2624 0.3111 0.205 Uiso 1 1 calc R
H53C H 0.9957 -0.3270 0.2495 0.205 Uiso 1 1 calc R
C54 C 1.2054(5) -0.3021(4) 0.2268(3) 0.140(2) Uani 1 1 d .
H54A H 1.2560 -0.2724 0.1958 0.210 Uiso 1 1 calc R
H54B H 1.2109 -0.3683 0.2120 0.210 Uiso 1 1 calc R
H54C H 1.2221 -0.3066 0.2723 0.210 Uiso 1 1 calc R
C55 C 1.0465(6) 0.1345(4) 0.1453(4) 0.144(2) Uani 1 1 d .
H55A H 0.9672 0.1588 0.1586 0.172 Uiso 1 1 calc R
C56 C 1.0624(7) 0.1489(6) 0.0746(4) 0.200(4) Uani 1 1 d .
H56A H 1.0479 0.2197 0.0635 0.299 Uiso 1 1 calc R
H56B H 1.0138 0.1205 0.0561 0.299 Uiso 1 1 calc R
H56C H 1.1365 0.1165 0.0552 0.299 Uiso 1 1 calc R
C57 C 1.0847(9) 0.1869(5) 0.1890(6) 0.259(6) Uani 1 1 d .
H57A H 1.0697 0.2569 0.1754 0.389 Uiso 1 1 calc R
H57B H 1.1620 0.1600 0.1860 0.389 Uiso 1 1 calc R
H57C H 1.0487 0.1797 0.2355 0.389 Uiso 1 1 calc R
C58 C 0.8777(5) -0.0581(6) 0.1370(5) 0.213(4) Uani 1 1 d .
H58A H 0.8019 -0.0444 0.1577 0.319 Uiso 1 1 calc R
H58B H 0.9026 -0.1262 0.1218 0.319 Uiso 1 1 calc R
H58C H 0.8870 -0.0127 0.0984 0.319 Uiso 1 1 calc R
C59 C 0.8948(5) -0.0004(5) 0.2989(4) 0.193(4) Uani 1 1 d .
H59A H 0.8175 0.0079 0.3049 0.290 Uiso 1 1 calc R
H59B H 0.9091 0.0620 0.3077 0.290 Uiso 1 1 calc R
H59C H 0.9250 -0.0518 0.3303 0.290 Uiso 1 1 calc R

loop_
_atom_site_aniso_label
_atom_site_aniso_U_11
_atom_site_aniso_U_22
_atom_site_aniso_U_33
_atom_site_aniso_U_23
_atom_site_aniso_U_13
_atom_site_aniso_U_12
Al1 0.0490(5) 0.0577(6) 0.0549(6) 0.0040(4) -0.0095(4) -0.0098(4)
Al2 0.0780(9) 0.1208(12) 0.1028(10) -0.0003(8) -0.0203(7) -0.0495(8)
Al3 0.0497(6) 0.0515(6) 0.0681(6) 0.0038(5) -0.0090(4) -0.0178(4)
Al4 0.0514(7) 0.0989(10) 0.1723(15) 0.0173(10) -0.0067(8) -0.0171(7)
Cl1 0.1029(9) 0.1382(12) 0.1443(11) -0.0164(9) -0.0370(8) -0.0610(8)
Cl2 0.0683(7) 0.1764(14) 0.1258(10) -0.0291(10) -0.0056(7) 0.0376(8)
Cl3 0.0615(6) 0.1101(9) 0.1379(10) -0.0338(8) -0.0031(6) 0.0024(6)
Cl4 0.1111(9) 0.1354(11) 0.1055(8) -0.0198(7) -0.0213(7) -0.0750(8)
O1 0.0517(13) 0.0853(17) 0.0545(13) -0.0053(11) -0.0033(10) -0.0216(12)
O2 0.0500(13) 0.0821(16) 0.0508(12) 0.0075(11) -0.0069(10) -0.0046(11)
O3 0.0518(13) 0.0697(15) 0.0675(14) 0.0075(11) -0.0139(10) -0.0107(11)
O4 0.0850(18) 0.0619(15) 0.0919(18) 0.0093(13) -0.0145(14) -0.0224(13)
O5 0.0493(13) 0.0759(16) 0.0653(14) -0.0026(11) -0.0143(10) -0.0156(11)
O6 0.0680(15) 0.0832(17) 0.0627(14) 0.0032(12) -0.0140(11) -0.0396(13)
O7 0.0589(14) 0.0594(14) 0.0853(16) 0.0121(12) -0.0122(11) -0.0256(11)
O8 0.0644(15) 0.0527(14) 0.122(2) 0.0130(14) -0.0089(14) -0.0068(12)
C1 0.0533(19) 0.078(2) 0.0424(17) 0.0059(16) -0.0076(14) -0.0191(17)
C2 0.063(2) 0.078(3) 0.0499(19) -0.0036(17) -0.0090(16) -0.0150(19)
C3 0.078(3) 0.083(3) 0.064(2) -0.0079(19) -0.0141(19) -0.019(2)
C4 0.074(3) 0.098(3) 0.061(2) 0.004(2) -0.0146(18) -0.035(2)
C5 0.056(2) 0.092(3) 0.0454(18) 0.0132(18) -0.0112(15) -0.0213(19)
C6 0.0528(19) 0.075(2) 0.0414(17) 0.0122(15) -0.0084(14) -0.0183(17)
C7 0.056(2) 0.073(2) 0.0533(19) 0.0145(17) -0.0120(15) -0.0113(17)
C8 0.0557(19) 0.057(2) 0.0556(19) 0.0061(15) -0.0110(15) -0.0049(16)
C9 0.063(2) 0.066(2) 0.076(3) 0.0003(19) -0.0162(19) -0.0001(18)
C10 0.053(2) 0.080(3) 0.084(3) -0.016(2) -0.0063(19) 0.0046(18)
C11 0.061(2) 0.082(3) 0.062(2) -0.0122(19) 0.0018(18) -0.0083(19)
C12 0.057(2) 0.062(2) 0.0498(19) -0.0051(15) -0.0017(15) -0.0082(16)
C13 0.0517(19) 0.0519(19) 0.058(2) 0.0010(15) -0.0054(15) -0.0052(15)
C14 0.067(2) 0.090(3) 0.070(2) -0.016(2) -0.0176(18) -0.004(2)
C15 0.070(3) 0.235(7) 0.094(4) 0.010(4) 0.017(3) 0.020(4)
C16 0.106(4) 0.094(4) 0.187(6) -0.019(4) -0.042(4) 0.008(3)
C17 0.057(2) 0.126(4) 0.069(2) 0.007(2) -0.0146(18) -0.024(2)
C18 0.081(3) 0.097(3) 0.108(3) 0.006(3) -0.035(2) 0.015(2)
C19 0.073(2) 0.081(3) 0.0468(19) 0.0005(17) -0.0062(16) -0.0091(19)
C20 0.120(4) 0.129(4) 0.061(2) 0.016(2) -0.013(2) -0.038(3)
C21 0.111(4) 0.126(4) 0.085(3) 0.013(3) -0.040(3) -0.046(3)
C22 0.147(5) 0.151(6) 0.307(10) 0.148(6) -0.153(6) -0.064(5)
C23 0.129(5) 0.158(5) 0.131(4) 0.039(4) -0.073(4) -0.005(4)
C24 0.167(5) 0.075(3) 0.123(4) 0.033(3) -0.040(4) -0.034(3)
C25 0.257(10) 0.077(4) 0.191(7) 0.031(5) -0.007(7) -0.021(5)
C26 0.262(11) 0.337(15) 0.241(11) 0.212(11) -0.099(9) -0.108(10)
C27 0.435(19) 0.081(5) 0.437(18) -0.054(8) -0.198(16) 0.056(8)
C28 0.083(4) 0.218(7) 0.174(6) 0.051(5) -0.005(4) -0.050(4)
C29 0.204(6) 0.198(7) 0.137(5) -0.039(5) -0.055(5) -0.097(6)
C31 0.0519(19) 0.064(2) 0.0507(18) 0.0052(15) -0.0115(14) -0.0137(16)
C32 0.062(2) 0.068(2) 0.059(2) -0.0013(17) -0.0064(16) -0.0210(18)
C33 0.072(2) 0.066(2) 0.075(2) -0.0068(18) -0.0062(19) -0.019(2)
C34 0.055(2) 0.076(3) 0.064(2) -0.0007(19) -0.0037(16) -0.0017(18)
C35 0.0505(19) 0.071(2) 0.0476(18) 0.0047(16) -0.0068(14) -0.0158(16)
C36 0.0527(18) 0.0578(19) 0.0439(16) 0.0073(14) -0.0110(13) -0.0126(15)
C37 0.0499(18) 0.057(2) 0.062(2) 0.0111(16) -0.0102(15) -0.0166(15)
C38 0.0472(17) 0.0480(18) 0.0556(18) 0.0022(14) -0.0093(14) -0.0109(14)
C39 0.0498(18) 0.0481(18) 0.073(2) -0.0002(16) -0.0105(15) -0.0121(14)
C40 0.062(2) 0.066(2) 0.079(2) -0.0129(18) -0.0152(18) -0.0243(18)
C41 0.080(2) 0.078(3) 0.061(2) -0.0067(18) -0.0156(18) -0.031(2)
C42 0.067(2) 0.064(2) 0.061(2) -0.0010(16) -0.0088(16) -0.0232(17)
C43 0.0555(19) 0.0513(19) 0.065(2) -0.0009(15) -0.0119(15) -0.0164(15)
C44 0.079(3) 0.078(3) 0.081(3) -0.013(2) 0.000(2) -0.035(2)
C45 0.129(4) 0.157(5) 0.115(4) -0.003(3) -0.046(3) -0.079(4)
C46 0.125(4) 0.091(4) 0.199(6) -0.027(4) -0.007(4) -0.054(3)
C47 0.054(2) 0.086(3) 0.069(2) -0.0047(19) -0.0080(17) -0.0165(18)
C48 0.065(2) 0.066(2) 0.093(3) 0.000(2) -0.0030(19) -0.0294(18)
C49 0.101(3) 0.098(3) 0.054(2) 0.000(2) -0.006(2) -0.050(3)
C50 0.163(5) 0.196(6) 0.088(3) 0.049(4) -0.027(3) -0.097(5)
C51 0.113(4) 0.161(6) 0.143(5) 0.016(4) 0.045(4) -0.040(4)
C52 0.105(4) 0.093(4) 0.297(9) 0.091(5) -0.032(5) -0.051(3)
C53 0.183(6) 0.122(4) 0.117(4) 0.006(3) 0.020(4) -0.097(4)
C54 0.180(6) 0.077(3) 0.172(5) 0.046(3) -0.079(5) -0.030(4)
C55 0.178(6) 0.064(3) 0.175(6) 0.023(4) -0.023(5) -0.020(4)
C56 0.224(8) 0.153(7) 0.188(8) 0.084(6) -0.006(6) -0.036(6)
C57 0.379(14) 0.096(5) 0.378(15) 0.025(7) -0.197(12) -0.109(7)
C58 0.142(6) 0.246(9) 0.302(10) 0.093(8) -0.145(6) -0.094(6)
C59 0.140(5) 0.151(6) 0.237(8) -0.040(5) 0.108(5) -0.038(5)

loop_
_atom_type_symbol
_atom_type_description
_atom_type_scat_dispersion_real
_atom_type_scat_dispersion_imag
_atom_type_scat_source
C C 0.0033 0.0016 'International Tables Vol C Tables 4.2.6.8 and 6.1.1.4'
H H 0.0000 0.0000 'International Tables Vol C Tables 4.2.6.8 and 6.1.1.4'
O O 0.0106 0.0060 'International Tables Vol C Tables 4.2.6.8 and 6.1.1.4'
Al Al 0.0645 0.0514 'International Tables Vol C Tables 4.2.6.8 and 6.1.1.4'
Cl Cl 0.1484 0.1585 'International Tables Vol C Tables 4.2.6.8 and 6.1.1.4'

loop_
_geom_angle_atom_site_label_1
_geom_angle_atom_site_label_2
_geom_angle_atom_site_label_3
_geom_angle
O2 Al1 O1 111.11(11)
O2 Al1 O3 109.41(11)
O1 Al1 O3 118.50(12)
O2 Al1 O4 120.84(13)
O1 Al1 O4 111.72(12)
O3 Al1 O4 83.02(11)
O2 Al1 Al2 123.33(9)
O1 Al1 Al2 125.48(9)
O3 Al1 Al2 41.56(8)
O4 Al1 Al2 41.48(9)
O4 Al2 O3 79.04(11)
O4 Al2 C28 111.8(2)
O3 Al2 C28 111.5(2)
O4 Al2 C29 110.6(2)
O3 Al2 C29 114.2(2)
C28 Al2 C29 121.8(3)
O4 Al2 Al1 39.53(8)
O3 Al2 Al1 39.53(7)
C28 Al2 Al1 119.5(2)
C29 Al2 Al1 118.6(2)
O6 Al3 O5 111.75(11)
O6 Al3 O8 118.88(14)
O5 Al3 O8 113.35(13)
O6 Al3 O7 110.93(11)
O5 Al3 O7 116.31(12)
O8 Al3 O7 82.88(11)
O6 Al3 Al4 124.32(10)
O5 Al3 Al4 123.80(9)
O8 Al3 Al4 41.67(8)
O7 Al3 Al4 41.22(8)
O7 Al4 O8 79.05(10)
O7 Al4 C58 111.2(3)
O8 Al4 C58 111.3(3)
O7 Al4 C59 111.8(3)
O8 Al4 C59 112.8(2)
C58 Al4 C59 122.5(4)
O7 Al4 Al3 39.65(7)
O8 Al4 Al3 39.40(8)
C58 Al4 Al3 117.8(3)
C59 Al4 Al3 119.7(2)
C1 O1 Al1 124.43(19)
C13 O2 Al1 145.3(2)
C22 O3 Al1 131.8(3)
C22 O3 Al2 128.7(3)
Al1 O3 Al2 98.91(12)
C25 O4 Al1 133.6(4)
C25 O4 Al2 127.0(4)
Al1 O4 Al2 98.99(13)
C31 O5 Al3 124.60(19)
C43 O6 Al3 145.3(2)
C52 O7 Al3 133.0(3)
C52 O7 Al4 127.7(3)
Al3 O7 Al4 99.13(12)
C55 O8 Al3 134.5(3)
C55 O8 Al4 126.6(3)
Al3 O8 Al4 98.94(12)
O1 C1 C2 117.6(3)
O1 C1 C6 120.0(3)
C2 C1 C6 122.4(3)
C3 C2 C1 117.7(3)
C3 C2 C14 121.3(3)
C1 C2 C14 121.0(3)
C2 C3 C4 120.8(4)
C5 C4 C3 122.9(3)
C5 C4 Cl1 120.2(3)
C3 C4 Cl1 116.9(3)
C4 C5 C6 117.8(3)
C4 C5 C17 121.3(3)
C6 C5 C17 120.9(4)
C1 C6 C5 118.5(3)
C1 C6 C7 120.9(3)
C5 C6 C7 120.5(3)
C6 C7 C8 115.9(3)
C13 C8 C9 118.8(3)
C13 C8 C7 118.6(3)
C9 C8 C7 122.5(3)
C10 C9 C8 117.1(3)
C10 C9 C18 119.4(3)
C8 C9 C18 123.5(3)
C9 C10 C11 123.3(3)
C9 C10 Cl2 120.0(3)
C11 C10 Cl2 116.6(3)
C12 C11 C10 120.9(3)
C11 C12 C13 116.8(3)
C11 C12 C19 123.5(3)
C13 C12 C19 119.7(3)
O2 C13 C8 120.8(3)
O2 C13 C12 116.7(3)
C8 C13 C12 122.5(3)
C15 C14 C2 110.7(3)
C15 C14 C16 110.8(4)
C2 C14 C16 114.0(4)
C12 C19 C20 114.1(3)
C12 C19 C21 110.7(3)
C20 C19 C21 111.3(3)
C24 C22 O3 117.9(4)
C24 C22 C23 127.6(5)
O3 C22 C23 114.3(5)
C27 C25 C26 131.5(10)
C27 C25 O4 107.7(7)
C26 C25 O4 111.7(7)
O5 C31 C36 120.4(3)
O5 C31 C32 118.2(3)
C36 C31 C32 121.4(3)
C33 C32 C31 118.8(3)
C33 C32 C44 121.6(3)
C31 C32 C44 119.7(3)
C34 C33 C32 119.9(3)
C33 C34 C35 123.6(3)
C33 C34 Cl3 116.3(3)
C35 C34 Cl3 120.1(3)
C34 C35 C36 117.0(3)
C34 C35 C47 122.0(3)
C36 C35 C47 121.0(3)
C31 C36 C35 119.3(3)
C31 C36 C37 120.8(3)
C35 C36 C37 119.8(3)
C36 C37 C38 118.1(2)
C43 C38 C39 118.8(3)
C43 C38 C37 118.9(3)
C39 C38 C37 122.2(3)
C40 C39 C38 116.8(3)
C40 C39 C48 120.5(3)
C38 C39 C48 122.5(3)
C39 C40 C41 123.8(3)
C39 C40 Cl4 119.5(3)
C41 C40 Cl4 116.7(3)
C40 C41 C42 120.7(3)
C41 C42 C43 117.1(3)
C41 C42 C49 122.4(3)
C43 C42 C49 120.4(3)
O6 C43 C42 117.0(3)
O6 C43 C38 120.6(3)
C42 C43 C38 122.5(3)
C45 C44 C46 110.7(4)
C45 C44 C32 110.7(3)
C46 C44 C32 113.8(4)
C42 C49 C51 110.1(4)
C42 C49 C50 113.5(3)
C51 C49 C50 110.5(4)
O7 C52 C54 116.7(4)
O7 C52 C53 114.8(5)
C54 C52 C53 127.4(5)
C56 C55 C57 123.3(8)
C56 C55 O8 112.2(6)
C57 C55 O8 110.6(6)

loop_
_geom_bond_atom_site_label_1
_geom_bond_atom_site_label_2
_geom_bond_distance
Al1 O2 1.692(2)
Al1 O1 1.706(2)
Al1 O3 1.777(2)
Al1 O4 1.778(3)
Al1 Al2 2.7587(15)
Al2 O4 1.850(3)
Al2 O3 1.852(3)
Al2 C28 1.924(5)
Al2 C29 1.954(6)
Al3 O6 1.686(2)
Al3 O5 1.705(2)
Al3 O8 1.770(2)
Al3 O7 1.781(2)
Al3 Al4 2.7549(16)
Al4 O7 1.838(3)
Al4 O8 1.854(3)
Al4 C58 1.943(7)
Al4 C59 1.958(7)
Cl1 C4 1.749(4)
Cl2 C10 1.760(4)
Cl3 C34 1.763(3)
Cl4 C40 1.761(3)
O1 C1 1.368(4)
O2 C13 1.356(3)
O3 C22 1.417(5)
O4 C25 1.469(7)
O5 C31 1.362(3)
O6 C43 1.356(4)
O7 C52 1.415(5)
O8 C55 1.459(5)
C1 C2 1.395(5)
C1 C6 1.412(4)
C2 C3 1.376(5)
C2 C14 1.516(5)
C3 C4 1.383(5)
C4 C5 1.379(5)
C5 C6 1.415(5)
C5 C17 1.502(5)
C6 C7 1.515(5)
C7 C8 1.536(4)
C8 C13 1.394(4)
C8 C9 1.407(4)
C9 C10 1.381(5)
C9 C18 1.520(5)
C10 C11 1.365(5)
C11 C12 1.378(4)
C12 C13 1.402(4)
C12 C19 1.513(4)
C14 C15 1.506(6)
C14 C16 1.526(6)
C19 C20 1.525(5)
C19 C21 1.525(5)
C22 C24 1.381(7)
C22 C23 1.421(6)
C25 C27 1.418(12)
C25 C26 1.380(11)
C31 C36 1.403(4)
C31 C32 1.396(5)
C32 C33 1.368(5)
C32 C44 1.533(5)
C33 C34 1.384(5)
C34 C35 1.374(5)
C35 C36 1.418(4)
C35 C47 1.512(4)
C36 C37 1.528(4)
C37 C38 1.526(4)
C38 C43 1.404(4)
C38 C39 1.410(4)
C39 C40 1.382(5)
C39 C48 1.508(4)
C40 C41 1.367(5)
C41 C42 1.373(5)
C42 C43 1.402(4)
C42 C49 1.519(5)
C44 C45 1.523(6)
C44 C46 1.510(6)
C49 C51 1.510(6)
C49 C50 1.514(6)
C52 C54 1.414(7)
C52 C53 1.422(6)
C55 C56 1.382(9)
C55 C57 1.399(9)
